data_7715351
loop_
_publ_author_name
'Qin, Wen-Wen'
'Long, Bing-Fan'
'Zhu, Zhong-Hong'
'Wang, Hai-Ling'
'Liang, Fu-Pei'
'Zou, Hua-Hong'

_publ_section_title
;
 Coordination recognition of differential template units of lanthanide
 chiral chain.
;
_journal_issue 8
_journal_name_full 'Dalton transactions (Cambridge, England : 2003)'
_journal_page_first 3675
_journal_page_last 3684
_journal_paper_doi 10.1039/d3dt04028c
_journal_volume 53
_journal_year 2024
_chemical_absolute_configuration rmad
_chemical_formula_moiety 'C27 H30 Cl3 Dy2 N6 O9, Cl, 4(C H4 O), 0.5[CH3OH], 1[CH3OH], 0.5[CH3OH]'
_chemical_formula_sum 'C33 H54 Cl4 Dy2 N6 O15'
_chemical_formula_weight 1241.62
_space_group_crystal_system orthorhombic
_space_group_IT_number 19
_space_group_name_Hall 'P 2ac 2ab'
_space_group_name_H-M_alt 'P 21 21 21'
_atom_sites_solution_hydrogens mixed
_atom_sites_solution_primary iterative
_audit_update_record
;
2024-01-23 deposited with the CCDC.	2024-01-26 downloaded from the CCDC.
;
_cell_angle_alpha 90
_cell_angle_beta 90
_cell_angle_gamma 90
_cell_formula_units_Z 4
_cell_length_a 13.47640(10)
_cell_length_b 14.86660(10)
_cell_length_c 24.0565(2)
_cell_measurement_reflns_used 22705
_cell_measurement_temperature 99.99(10)
_cell_measurement_theta_max 75.1440
_cell_measurement_theta_min 3.4920
_cell_volume 4819.68(6)
_computing_cell_refinement 'CrysAlisPro 1.171.40.80a (Rigaku OD, 2020)'
_computing_data_collection 'CrysAlisPro 1.171.40.80a (Rigaku OD, 2020)'
_computing_data_reduction 'CrysAlisPro 1.171.40.80a (Rigaku OD, 2020)'
_computing_molecular_graphics 'Olex2 1.3 (Dolomanov et al., 2009)'
_computing_publication_material 'Olex2 1.3 (Dolomanov et al., 2009)'
_computing_structure_refinement 'SHELXL 2018/3 (Sheldrick, 2015)'
_computing_structure_solution 'olex2.solve 1.3 (Bourhis et al., 2015)'
_diffrn_ambient_environment N~2~
_diffrn_ambient_temperature 99.99(10)
_diffrn_detector 'Hybrid Pixel Array Detector'
_diffrn_detector_area_resol_mean 10.0000
_diffrn_detector_type HyPix
_diffrn_measured_fraction_theta_full 0.999
_diffrn_measured_fraction_theta_max 0.983
_diffrn_measurement_details
;
List of Runs (angles in degrees, time in seconds):

  # Type    Start    End  Width  t~exp~   \w     \q     \k     \f   Frames
#--------------------------------------------------------------------------
  1  \w    -66.00  31.00   0.50    1.00    --  -43.30  61.00 -73.00  194
  2  \w    -49.00 -24.00   0.50    2.60    --  -90.25  45.00  90.00   50
  3  \w    -41.00 -15.00   0.50    2.60    --  -90.25  45.00  60.00   52
  4  \w    -44.00 -18.00   0.50    2.60    --  -90.25  45.00 120.00   52
  5  \w   -116.00 -22.00   0.50    1.00    --  -43.30 -61.00 147.00  188
  6  \w     -6.00  19.00   0.50    1.00    --   43.30 -61.00 147.00   50
  7  \w     35.00  61.00   0.50    2.60    --  109.26 -61.00 147.00   52
  8  \w     35.00  71.00   0.50    2.60    --  109.26 -61.00  90.00   72
  9  \w     40.00  70.00   0.50    2.60    --  109.26 -61.00  60.00   60
 10  \w     58.00 105.00   0.50    2.60    --  109.26 -94.00 120.00   94
 11  \w     80.00 105.00   0.50    2.60    --  109.26-125.00   0.00   50
 12  \w     73.00 104.00   0.50    2.60    --  109.26 -94.00 -60.00   62
 13  \w     34.00  96.00   0.50    1.00    --   43.30-125.00   0.00  124
 14  \w     37.00  73.00   0.50    2.60    --  109.26-125.00   0.00   72
 15  \w     45.00 108.00   0.50    2.60    --  109.26-125.00  60.00  126
 16  \w     41.00 104.00   0.50    2.60    --  109.26 -94.00 150.00  126
 17  \w     37.00  70.00   0.50    2.60    --  109.26 -61.00  30.00   66
 18  \w     35.00  64.00   0.50    2.60    --  109.26 -61.00 -30.00   58
 19  \w     86.00 176.00   0.50    2.60    --  109.26  30.00   0.00  180
 20  \w    133.00 174.00   0.50    2.60    --  109.26  61.00 -73.00   82
 21  \w    104.00 130.00   0.50    2.60    --  109.26  61.00 -73.00   52
 22  \w    109.00 174.00   0.50    2.60    --  109.26  30.00-120.00  130
 23  \w     40.00  70.00   0.50    2.60    --  109.26 -61.00-180.00   60
 24  \w     38.00  63.00   0.50    2.60    --  109.26 -61.00-150.00   50
 25  \w    -71.00 -22.00   0.50    2.60    --  -90.25  61.00 -73.00   98
 26  \w   -160.00-123.00   0.50    2.60    --  -90.25 -61.00 147.00   74
;
_diffrn_measurement_device 'four-circle diffractometer'
_diffrn_measurement_device_type 'XtaLAB Synergy, Dualflex, HyPix'
_diffrn_measurement_method '\w scans'
_diffrn_orient_matrix_type 'CrysAlisPro convention (1999,Acta A55,543-557)'
_diffrn_orient_matrix_UB_11 -0.0251638000
_diffrn_orient_matrix_UB_12 -0.0816818000
_diffrn_orient_matrix_UB_13 0.0366764000
_diffrn_orient_matrix_UB_21 0.1028059000
_diffrn_orient_matrix_UB_22 0.0063985000
_diffrn_orient_matrix_UB_23 0.0276347000
_diffrn_orient_matrix_UB_31 -0.0430388000
_diffrn_orient_matrix_UB_32 0.0634893000
_diffrn_orient_matrix_UB_33 0.0446588000
_diffrn_radiation_monochromator mirror
_diffrn_radiation_probe x-ray
_diffrn_radiation_type 'Cu K\a'
_diffrn_radiation_wavelength 1.54184
_diffrn_reflns_av_R_equivalents 0.0431
_diffrn_reflns_av_unetI/netI 0.0366
_diffrn_reflns_Laue_measured_fraction_full 0.999
_diffrn_reflns_Laue_measured_fraction_max 0.983
_diffrn_reflns_limit_h_max 16
_diffrn_reflns_limit_h_min -16
_diffrn_reflns_limit_k_max 18
_diffrn_reflns_limit_k_min -15
_diffrn_reflns_limit_l_max 29
_diffrn_reflns_limit_l_min -24
_diffrn_reflns_number 32245
_diffrn_reflns_point_group_measured_fraction_full 0.998
_diffrn_reflns_point_group_measured_fraction_max 0.967
_diffrn_reflns_theta_full 67.684
_diffrn_reflns_theta_max 75.836
_diffrn_reflns_theta_min 3.495
_diffrn_source 'micro-focus sealed X-ray tube'
_diffrn_source_type 'PhotonJet (Cu) X-ray Source'
_exptl_absorpt_coefficient_mu 19.002
_exptl_absorpt_correction_T_max 1.00000
_exptl_absorpt_correction_T_min 0.48680
_exptl_absorpt_correction_type multi-scan
_exptl_absorpt_process_details
;
CrysAlisPro 1.171.40.80a (Rigaku Oxford Diffraction, 2020)
Empirical absorption correction using spherical harmonics,
 implemented in SCALE3 ABSPACK scaling algorithm.
;
_exptl_crystal_colour yellow
_exptl_crystal_colour_primary yellow
_exptl_crystal_density_diffrn 1.711
_exptl_crystal_description block
_exptl_crystal_F_000 2456
_exptl_crystal_size_max 0.19
_exptl_crystal_size_mid 0.17
_exptl_crystal_size_min 0.15
_refine_diff_density_max 2.362
_refine_diff_density_min -1.303
_refine_diff_density_rms 0.169
_refine_ls_abs_structure_details
;
 Flack x determined using 3936 quotients [(I+)-(I-)]/[(I+)+(I-)]
 (Parsons, Flack and Wagner, Acta Cryst. B69 (2013) 249-259).
;
_refine_ls_abs_structure_Flack 0.011(2)
_refine_ls_extinction_method none
_refine_ls_goodness_of_fit_ref 1.115
_refine_ls_hydrogen_treatment mixed
_refine_ls_matrix_type full
_refine_ls_number_parameters 521
_refine_ls_number_reflns 9704
_refine_ls_number_restraints 10
_refine_ls_restrained_S_all 1.115
_refine_ls_R_factor_all 0.0437
_refine_ls_R_factor_gt 0.0431
_refine_ls_shift/su_max 0.001
_refine_ls_shift/su_mean 0.000
_refine_ls_structure_factor_coef Fsqd
_refine_ls_weighting_details 'w=1/[\s^2^(Fo^2^)+(0.0484P)^2^+28.7569P] where P=(Fo^2^+2Fc^2^)/3'
_refine_ls_weighting_scheme calc
_refine_ls_wR_factor_gt 0.1135
_refine_ls_wR_factor_ref 0.1138
_reflns_Friedel_coverage 0.779
_reflns_Friedel_fraction_full 0.996
_reflns_Friedel_fraction_max 0.947
_reflns_number_gt 9536
_reflns_number_total 9704
_reflns_threshold_expression 'I > 2\s(I)'
_cod_data_source_file d3dt04028c2.cif
_cod_data_source_block lfp-lbf-120416_sq
_cod_database_code 7715351
_shelx_shelxl_version_number 2018/3
_chemical_oxdiff_formula 'C44 H60 Cl32 Dy8 N88 O56 '
_shelx_space_group_comment
;
The symmetry employed for this shelxl refinement is uniquely defined
by the following loop, which should always be used as a source of
symmetry information in preference to the above space-group names.
They are only intended as comments.
;
_shelx_estimated_absorpt_t_max 0.163
_shelx_estimated_absorpt_t_min 0.123
_reflns_odcompleteness_completeness 99.94
_reflns_odcompleteness_iscentric 1
_reflns_odcompleteness_theta 66.97
_olex2_refinement_description
;
1. Fixed Uiso
 At 1.2 times of:
  All C(H) groups, All N(H) groups
 At 1.5 times of:
  All C(H,H,H) groups, All O(H) groups
2. Restrained distances
 O9-H9
 0.85 with sigma of 0.01
 O8-H8
 0.85 with sigma of 0.01
 O7-H7
 0.85 with sigma of 0.01
 H8-H10a
 2.15 with sigma of 0.01
 Dy1-H7
 2.937275 with sigma of 0.02
 Dy2-H8
 2.879469 with sigma of 0.02
 C25-H8
 1.895714 with sigma of 0.02
 C27-H7
 1.914606 with sigma of 0.02
 C26-H9
 1.869564 with sigma of 0.02
 Dy2-H9
 2.904827 with sigma of 0.02
3. Uiso/Uaniso restraints and constraints
Uanis(C21) = Uanis(C20)
4.a Ternary CH refined with riding coordinates:
 C12(H12), C13(H13)
4.b Aromatic/amide H refined with riding coordinates:
 N3(H3a), C15(H15), N4(H4a), C10(H10), C7(H7a), C18(H18), C8(H8a), C22(H22),
 C17(H17), C4(H4b), C2(H2), C23(H23), C24(H24), C3(H3b)
4.c Idealised Me refined as rotating group:
 C27(H27a,H27b,H27c), C28(H28a,H28b,H28c), C25(H25a,H25b,H25c), C29(H29a,H29b,
 H29c), C01J(H01a,H01b,H01c), C26(H26a,H26b,H26c), C30(H30a,H30b,H30c)
4.d Idealised tetrahedral OH refined as rotating group:
 O3(H3), O4(H4), O13(H13a), O11(H11), O10(H10a), O12(H12a)
;
_smtbx_masks_void_probe_radius 1.2
_smtbx_masks_void_truncation_radius 1.2
_platon_squeeze_special_details
;
A solvent mask was calculated and 144 electrons were 
found in a volume of 723\%A^3^ in 3 voids per unit cell. 
This is consistent with the presence of 
0.5[CH3OH], 1[CH3OH], 0.5[CH3OH] per Asymmetric Unit 
which account for 144 electrons 
per unit cell.
;
_platon_squeeze_void_probe_radius 1.20
_olex2_submission_special_instructions 'No special instructions were received'
_oxdiff_exptl_absorpt_empirical_details
;
Empirical correction (ABSPACK) includes:
- Absorption correction using spherical harmonics
- Frame scaling
;
_oxdiff_exptl_absorpt_empirical_full_max 1.742
_oxdiff_exptl_absorpt_empirical_full_min 0.649

loop_
_space_group_symop_operation_xyz
'x, y, z'
'-x+1/2, -y, z+1/2'
'-x, y+1/2, -z+1/2'
'x+1/2, -y+1/2, -z'

loop_
_atom_site_label
_atom_site_type_symbol
_atom_site_fract_x
_atom_site_fract_y
_atom_site_fract_z
_atom_site_U_iso_or_equiv
_atom_site_adp_type
_atom_site_occupancy
_atom_site_site_symmetry_order
_atom_site_calc_flag
_atom_site_refinement_flags_posn
_atom_site_refinement_flags_adp
_atom_site_refinement_flags_occupancy
_atom_site_disorder_assembly
_atom_site_disorder_group
Dy1 Dy 0.60524(3) 0.49371(3) 0.54321(2) 0.01483(13) Uani 1 1 d D . . . .
Dy2 Dy 0.81942(3) 0.51629(3) 0.43749(2) 0.01458(13) Uani 1 1 d D . . . .
Cl1 Cl 0.67498(15) 0.65746(13) 0.56740(9) 0.0185(4) Uani 1 1 d . . . . .
Cl3 Cl 0.75155(16) 0.67933(14) 0.41050(9) 0.0220(4) Uani 1 1 d . . . . .
Cl2 Cl 0.45143(18) 0.38332(17) 0.51407(12) 0.0328(6) Uani 1 1 d . . . . .
Cl4 Cl 0.5751(2) 0.23174(18) 0.67195(13) 0.0385(6) Uani 1 1 d . . . . .
O6 O 0.6487(4) 0.4960(4) 0.4492(2) 0.0176(12) Uani 1 1 d . . . . .
O3 O 0.4804(5) 0.3777(5) 0.7422(3) 0.0234(14) Uani 1 1 d . . . . .
H3 H 0.496266 0.341370 0.717003 0.035 Uiso 1 1 calc R U . . .
O5 O 0.5941(4) 0.4851(4) 0.6438(2) 0.0187(12) Uani 1 1 d . . . . .
O2 O 0.6406(4) 0.4882(5) 0.8384(2) 0.0200(12) Uani 1 1 d . . . . .
O4 O 0.4487(5) 0.5608(5) 0.7577(3) 0.0258(15) Uani 1 1 d . . . . .
H4 H 0.455511 0.614440 0.768006 0.039 Uiso 1 1 calc R U . . .
O1 O 0.7206(4) 0.5211(4) 1.0296(2) 0.0161(12) Uani 1 1 d . . . . .
O9 O 0.9628(5) 0.4266(4) 0.4431(3) 0.0287(15) Uani 1 1 d D . . . .
H9 H 1.0202(13) 0.450(3) 0.437(4) 0.043 Uiso 1 1 d D U . . .
N1 N 0.5734(5) 0.4101(5) 1.0079(3) 0.0159(14) Uani 1 1 d . . . . .
N3 N 0.5201(6) 0.3830(5) 0.8476(3) 0.0177(15) Uani 1 1 d . . . . .
H3A H 0.475711 0.346890 0.832750 0.021 Uiso 1 1 calc R U . . .
O8 O 0.7710(5) 0.3690(5) 0.4081(3) 0.0290(15) Uani 1 1 d D . . . .
H8 H 0.722(5) 0.346(3) 0.426(3) 0.043 Uiso 1 1 d D U . . .
C9 C 0.4992(7) 0.3554(6) 0.9958(4) 0.0173(17) Uani 1 1 d . . . . .
C15 C 0.4006(7) 0.6267(6) 0.5650(4) 0.0221(18) Uani 1 1 d . . . . .
H15 H 0.351376 0.660371 0.584103 0.026 Uiso 1 1 calc R U . . .
O7 O 0.6505(5) 0.3433(4) 0.5729(3) 0.0250(15) Uani 1 1 d D . . . .
H7 H 0.613(5) 0.316(3) 0.596(4) 0.038 Uiso 1 1 d D U . . .
N2 N 0.5358(5) 0.3891(5) 0.9039(3) 0.0163(14) Uani 1 1 d . . . . .
N5 N 0.4618(5) 0.5750(5) 0.5911(3) 0.0180(15) Uani 1 1 d . . . . .
N6 N 0.4901(5) 0.5848(5) 0.4853(3) 0.0160(14) Uani 1 1 d . . . . .
N4 N 0.4584(6) 0.5718(6) 0.6484(3) 0.0223(16) Uani 1 1 d . . . . .
H4A H 0.411496 0.598079 0.668015 0.027 Uiso 1 1 calc R U . . .
O13 O 0.3865(7) 0.2389(6) 0.8195(3) 0.045(2) Uani 1 1 d . . . . .
H13A H 0.366990 0.215159 0.849223 0.067 Uiso 1 1 calc R U . . .
C11 C 0.5787(6) 0.4372(6) 0.8172(3) 0.0138(16) Uani 1 1 d . . . . .
C10 C 0.4820(6) 0.3415(6) 0.9364(4) 0.0161(16) Uani 1 1 d . . . . .
H10 H 0.434217 0.299963 0.922865 0.019 Uiso 1 1 calc R U . . .
C20 C 0.5011(6) 0.5785(6) 0.4291(4) 0.0170(12) Uani 1 1 d . . . . .
C12 C 0.5621(7) 0.4342(6) 0.7544(3) 0.0183(18) Uani 1 1 d . . . . .
H12 H 0.623039 0.411352 0.735361 0.022 Uiso 1 1 calc R U . . .
C14 C 0.5309(6) 0.5265(6) 0.6710(4) 0.0186(17) Uani 1 1 d . . . . .
C7 C 0.4531(7) 0.3366(7) 1.0907(4) 0.024(2) Uani 1 1 d . . . . .
H7A H 0.413114 0.310254 1.118898 0.028 Uiso 1 1 calc R U . . .
O11 O 1.1461(6) 0.4867(8) 0.4258(4) 0.057(3) Uani 1 1 d . . . . .
H11 H 1.178332 0.472029 0.454249 0.085 Uiso 1 1 calc R U . . .
C18 C 0.3566(7) 0.6730(7) 0.4143(4) 0.024(2) Uani 1 1 d . . . . .
H18 H 0.312571 0.704516 0.390310 0.029 Uiso 1 1 calc R U . . .
O10 O 0.5861(7) 0.2924(6) 0.4219(4) 0.052(2) Uani 1 1 d . . . . .
H10A H 0.563936 0.339522 0.436549 0.078 Uiso 1 1 calc DR U . . .
C1 C 0.6649(6) 0.4967(6) 1.0726(3) 0.0188(17) Uani 1 1 d . . . . .
C6 C 0.5874(7) 0.4327(6) 1.0626(4) 0.0193(17) Uani 1 1 d . . . . .
C16 C 0.4107(7) 0.6309(6) 0.5050(3) 0.0169(17) Uani 1 1 d . . . . .
C21 C 0.5839(6) 0.5267(6) 0.4110(4) 0.0170(12) Uani 1 1 d . . . . .
C8 C 0.4371(6) 0.3143(6) 1.0363(4) 0.0192(17) Uani 1 1 d . . . . .
H8A H 0.386582 0.272998 1.025985 0.023 Uiso 1 1 calc R U . . .
C19 C 0.4358(7) 0.6208(7) 0.3917(4) 0.0216(19) Uani 1 1 d . . . . .
O12 O 1.2467(8) 0.4727(10) 0.5203(6) 0.078(4) Uani 1 1 d . . . . .
H12A H 1.304766 0.452650 0.517524 0.117 Uiso 1 1 calc R U . . .
C22 C 0.5921(7) 0.5121(8) 0.3537(3) 0.026(2) Uani 1 1 d . . . . .
H22 H 0.643832 0.475157 0.339610 0.031 Uiso 1 1 calc R U . . .
C13 C 0.5388(7) 0.5295(6) 0.7347(3) 0.0207(19) Uani 1 1 d . . . . .
H13 H 0.593999 0.570768 0.745737 0.025 Uiso 1 1 calc R U . . .
C17 C 0.3446(7) 0.6774(7) 0.4707(4) 0.0221(19) Uani 1 1 d . . . . .
H17 H 0.292062 0.711573 0.486318 0.026 Uiso 1 1 calc R U . . .
C4 C 0.5499(8) 0.4259(8) 1.1614(4) 0.034(2) Uani 1 1 d . . . . .
H4B H 0.514890 0.400358 1.191797 0.040 Uiso 1 1 calc R U . . .
C2 C 0.6770(7) 0.5263(7) 1.1263(4) 0.0245(19) Uani 1 1 d . . . . .
H2 H 0.723707 0.572470 1.134200 0.029 Uiso 1 1 calc R U . . .
C23 C 0.5241(8) 0.5521(9) 0.3170(4) 0.035(3) Uani 1 1 d . . . . .
H23 H 0.531184 0.541140 0.278316 0.042 Uiso 1 1 calc R U . . .
C24 C 0.4473(8) 0.6067(8) 0.3347(4) 0.034(2) Uani 1 1 d . . . . .
H24 H 0.403540 0.633957 0.308761 0.040 Uiso 1 1 calc R U . . .
C27 C 0.7230(9) 0.2793(7) 0.5514(5) 0.038(3) Uani 1 1 d D . . . .
H27A H 0.741180 0.295974 0.513350 0.057 Uiso 1 1 calc R U . . .
H27B H 0.694262 0.218765 0.551533 0.057 Uiso 1 1 calc R U . . .
H27C H 0.782340 0.280190 0.574983 0.057 Uiso 1 1 calc R U . . .
C28 C 1.2062(10) 0.4753(11) 0.3782(6) 0.055(4) Uani 1 1 d . . . . .
H28A H 1.188065 0.520274 0.350141 0.083 Uiso 1 1 calc R U . . .
H28B H 1.196107 0.414891 0.362942 0.083 Uiso 1 1 calc R U . . .
H28C H 1.276066 0.482983 0.388403 0.083 Uiso 1 1 calc R U . . .
C5 C 0.5281(7) 0.3981(7) 1.1056(4) 0.024(2) Uani 1 1 d . . . . .
C3 C 0.6197(7) 0.4879(9) 1.1701(4) 0.033(2) Uani 1 1 d . . . . .
H3B H 0.631665 0.507405 1.207085 0.039 Uiso 1 1 calc R U . . .
C25 C 0.8176(11) 0.3011(9) 0.3756(7) 0.055(4) Uani 1 1 d D . . . .
H25A H 0.775308 0.286112 0.343784 0.083 Uiso 1 1 calc R U . . .
H25B H 0.827791 0.247257 0.398414 0.083 Uiso 1 1 calc R U . . .
H25C H 0.881858 0.323115 0.362215 0.083 Uiso 1 1 calc R U . . .
C29 C 1.2067(12) 0.4444(12) 0.5679(7) 0.062(4) Uani 1 1 d . . . . .
H29A H 1.196239 0.379261 0.566140 0.093 Uiso 1 1 calc R U . . .
H29B H 1.142966 0.474674 0.573760 0.093 Uiso 1 1 calc R U . . .
H29C H 1.251571 0.458552 0.598752 0.093 Uiso 1 1 calc R U . . .
C01J C 0.3078(10) 0.2474(9) 0.7834(5) 0.043(3) Uani 1 1 d . . . . .
H01A H 0.331896 0.244239 0.745061 0.064 Uiso 1 1 calc R U . . .
H01B H 0.275054 0.305461 0.789558 0.064 Uiso 1 1 calc R U . . .
H01C H 0.260295 0.198652 0.790037 0.064 Uiso 1 1 calc R U . . .
C26 C 0.9777(12) 0.3515(9) 0.4773(7) 0.055(4) Uani 1 1 d D . . . .
H26A H 1.026657 0.311428 0.460193 0.083 Uiso 1 1 calc R U . . .
H26B H 0.914872 0.319330 0.482104 0.083 Uiso 1 1 calc R U . . .
H26C H 1.002165 0.371400 0.513706 0.083 Uiso 1 1 calc R U . . .
C30 C 0.5251(13) 0.2679(15) 0.3761(9) 0.080(6) Uani 1 1 d . . . . .
H30A H 0.567050 0.250765 0.344526 0.120 Uiso 1 1 calc R U . . .
H30B H 0.483399 0.319174 0.365554 0.120 Uiso 1 1 calc R U . . .
H30C H 0.482884 0.217044 0.386574 0.120 Uiso 1 1 calc R U . . .

loop_
_atom_site_aniso_label
_atom_site_aniso_U_11
_atom_site_aniso_U_22
_atom_site_aniso_U_33
_atom_site_aniso_U_23
_atom_site_aniso_U_13
_atom_site_aniso_U_12
Dy1 0.0126(2) 0.0207(2) 0.0111(2) 0.00244(19) 0.00249(16) 0.00053(19)
Dy2 0.0112(2) 0.0224(3) 0.0102(2) -0.00079(19) 0.00191(17) -0.00102(19)
Cl1 0.0151(9) 0.0233(9) 0.0171(9) 0.0001(7) 0.0030(8) 0.0007(7)
Cl3 0.0168(10) 0.0236(10) 0.0256(11) 0.0018(8) 0.0025(8) 0.0012(8)
Cl2 0.0221(12) 0.0281(12) 0.0483(15) 0.0056(10) -0.0010(11) -0.0033(9)
Cl4 0.0419(15) 0.0322(13) 0.0413(15) 0.0057(11) 0.0124(12) -0.0018(11)
O6 0.005(2) 0.030(3) 0.018(3) -0.001(3) -0.0015(19) 0.003(2)
O3 0.024(3) 0.034(4) 0.012(3) -0.001(3) -0.002(3) -0.008(3)
O5 0.016(3) 0.032(3) 0.008(2) 0.006(2) 0.005(2) 0.006(3)
O2 0.015(3) 0.028(3) 0.018(3) 0.003(3) -0.001(2) -0.003(3)
O4 0.020(3) 0.038(4) 0.020(3) -0.003(3) 0.005(3) 0.005(3)
O1 0.009(3) 0.026(3) 0.013(3) 0.000(2) -0.008(2) 0.000(2)
O9 0.023(3) 0.026(3) 0.036(4) -0.001(3) 0.001(3) 0.006(3)
N1 0.017(4) 0.023(4) 0.007(3) 0.001(3) -0.003(3) 0.004(3)
N3 0.018(4) 0.030(4) 0.005(3) 0.000(3) 0.000(3) -0.005(3)
O8 0.028(4) 0.028(4) 0.031(4) -0.003(3) 0.006(3) -0.005(3)
C9 0.015(4) 0.027(5) 0.010(4) -0.001(3) -0.001(3) 0.001(3)
C15 0.021(4) 0.028(4) 0.018(4) -0.002(4) 0.001(4) 0.002(4)
O7 0.017(3) 0.026(3) 0.032(4) 0.009(3) 0.013(3) 0.004(2)
N2 0.016(3) 0.028(4) 0.005(3) -0.001(3) -0.003(3) 0.001(3)
N5 0.014(3) 0.032(4) 0.008(3) 0.005(3) 0.002(3) 0.001(3)
N6 0.014(3) 0.025(4) 0.010(3) 0.001(3) 0.000(3) 0.000(3)
N4 0.018(4) 0.038(5) 0.011(3) -0.001(3) 0.003(3) 0.007(3)
O13 0.046(5) 0.064(6) 0.025(4) 0.008(4) -0.007(4) -0.024(4)
C11 0.012(4) 0.023(4) 0.006(4) 0.001(3) -0.001(3) -0.001(3)
C10 0.012(4) 0.026(4) 0.010(4) 0.000(3) 0.000(3) -0.003(3)
C20 0.006(3) 0.027(3) 0.017(3) 0.001(2) 0.002(2) -0.003(2)
C12 0.019(4) 0.028(5) 0.007(4) 0.002(3) 0.001(3) -0.002(4)
C14 0.017(4) 0.023(4) 0.016(4) 0.001(3) 0.003(3) 0.000(3)
C7 0.016(4) 0.043(6) 0.012(4) 0.001(4) 0.005(3) -0.001(4)
O11 0.017(4) 0.077(7) 0.077(7) -0.012(6) 0.010(4) -0.004(4)
C18 0.016(4) 0.038(5) 0.017(4) 0.007(4) -0.004(3) 0.005(4)
O10 0.041(5) 0.040(5) 0.075(7) -0.016(4) 0.014(5) -0.008(4)
C1 0.018(4) 0.026(4) 0.013(4) -0.005(3) -0.001(3) 0.009(4)
C6 0.023(5) 0.027(4) 0.009(4) -0.004(3) -0.002(3) 0.007(3)
C16 0.015(4) 0.026(4) 0.010(4) 0.001(3) -0.001(3) 0.002(3)
C21 0.006(3) 0.027(3) 0.017(3) 0.001(2) 0.002(2) -0.003(2)
C8 0.014(4) 0.029(5) 0.014(4) 0.000(4) 0.003(3) -0.003(3)
C19 0.016(4) 0.031(5) 0.018(4) 0.006(4) -0.003(3) -0.001(4)
O12 0.029(5) 0.100(10) 0.106(9) 0.029(8) -0.001(6) 0.010(6)
C22 0.016(4) 0.049(6) 0.013(4) -0.004(4) -0.001(3) 0.005(4)
C13 0.020(4) 0.030(5) 0.012(4) 0.000(3) 0.004(3) -0.001(4)
C17 0.015(4) 0.030(5) 0.021(5) 0.000(4) 0.000(3) 0.003(3)
C4 0.030(6) 0.058(7) 0.012(5) -0.006(4) 0.004(4) -0.002(5)
C2 0.022(4) 0.037(5) 0.014(4) -0.006(4) -0.003(4) -0.001(4)
C23 0.031(5) 0.067(8) 0.007(4) -0.004(4) 0.006(4) 0.000(5)
C24 0.026(5) 0.055(7) 0.020(5) 0.002(5) -0.006(4) 0.004(5)
C27 0.039(6) 0.030(5) 0.045(7) 0.008(5) 0.019(5) 0.012(4)
C28 0.044(7) 0.058(9) 0.063(9) -0.012(7) 0.007(6) -0.011(6)
C5 0.024(5) 0.031(5) 0.016(4) -0.001(4) 0.002(4) 0.004(4)
C3 0.021(5) 0.068(7) 0.010(4) -0.006(5) 0.007(3) -0.003(5)
C25 0.041(7) 0.050(8) 0.076(10) -0.032(7) 0.017(7) -0.010(6)
C29 0.048(8) 0.077(10) 0.061(10) 0.004(8) -0.001(7) -0.002(7)
C01J 0.039(7) 0.061(8) 0.030(6) -0.008(5) 0.002(5) -0.008(6)
C26 0.057(9) 0.032(7) 0.076(10) 0.019(6) 0.013(8) 0.008(6)
C30 0.042(9) 0.110(16) 0.089(13) -0.018(11) 0.009(9) -0.031(10)

loop_
_atom_type_symbol
_atom_type_description
_atom_type_scat_dispersion_real
_atom_type_scat_dispersion_imag
_atom_type_scat_source
C C 0.0181 0.0091 'International Tables Vol C Tables 4.2.6.8 and 6.1.1.4'
Cl Cl 0.3639 0.7018 'International Tables Vol C Tables 4.2.6.8 and 6.1.1.4'
Dy Dy -9.8046 9.8477 'International Tables Vol C Tables 4.2.6.8 and 6.1.1.4'
H H 0.0000 0.0000 'International Tables Vol C Tables 4.2.6.8 and 6.1.1.4'
N N 0.0311 0.0180 'International Tables Vol C Tables 4.2.6.8 and 6.1.1.4'
O O 0.0492 0.0322 'International Tables Vol C Tables 4.2.6.8 and 6.1.1.4'

loop_
_geom_angle_atom_site_label_1
_geom_angle_atom_site_label_2
_geom_angle_atom_site_label_3
_geom_angle
_geom_angle_site_symmetry_1
_geom_angle_site_symmetry_3
_geom_angle_publ_flag
Cl1 Dy1 Cl2 150.29(7) . . ?
O6 Dy1 Cl1 96.26(16) . . ?
O6 Dy1 Cl2 87.18(15) . . ?
O6 Dy1 O5 168.82(19) . . ?
O6 Dy1 O1 67.70(19) . 2_664 ?
O6 Dy1 O7 103.6(2) . . ?
O6 Dy1 N5 128.3(2) . . ?
O6 Dy1 N6 66.8(2) . . ?
O5 Dy1 Cl1 81.55(16) . . ?
O5 Dy1 Cl2 100.19(16) . . ?
O5 Dy1 N5 61.9(2) . . ?
O5 Dy1 N6 123.3(2) . . ?
O1 Dy1 Cl1 76.58(16) 2_664 . ?
O1 Dy1 Cl2 131.01(16) 2_664 . ?
O1 Dy1 O5 101.16(19) 2_664 . ?
O1 Dy1 O7 73.0(2) 2_664 . ?
O1 Dy1 N5 148.5(2) 2_664 . ?
O1 Dy1 N6 126.1(2) 2_664 . ?
O7 Dy1 Cl1 133.40(18) . . ?
O7 Dy1 Cl2 73.31(18) . . ?
O7 Dy1 O5 70.9(2) . . ?
O7 Dy1 N5 119.6(2) . . ?
O7 Dy1 N6 145.5(2) . . ?
N5 Dy1 Cl1 74.77(18) . . ?
N5 Dy1 Cl2 79.98(19) . . ?
N6 Dy1 Cl1 81.10(18) . . ?
N6 Dy1 Cl2 73.16(18) . . ?
N6 Dy1 N5 61.5(2) . . ?
O6 Dy2 Cl3 78.99(16) . . ?
O6 Dy2 O2 109.32(19) . 2_664 ?
O6 Dy2 O1 68.26(19) . 2_664 ?
O6 Dy2 O9 136.8(2) . . ?
O6 Dy2 N1 123.2(2) . 2_664 ?
O6 Dy2 O8 69.5(2) . . ?
O6 Dy2 N2 150.1(2) . 2_664 ?
O2 Dy2 Cl3 82.13(17) 2_664 . ?
O2 Dy2 N1 123.3(2) 2_664 2_664 ?
O2 Dy2 N2 62.3(2) 2_664 2_664 ?
O1 Dy2 Cl3 111.47(16) 2_664 . ?
O1 Dy2 O2 164.7(2) 2_664 2_664 ?
O1 Dy2 O9 90.0(2) 2_664 . ?
O1 Dy2 N1 66.0(2) 2_664 2_664 ?
O1 Dy2 O8 89.9(2) 2_664 . ?
O1 Dy2 N2 127.5(2) 2_664 2_664 ?
O9 Dy2 Cl3 144.08(18) . . ?
O9 Dy2 O2 81.9(2) . 2_664 ?
O9 Dy2 N1 74.5(2) . 2_664 ?
O9 Dy2 O8 73.9(3) . . ?
O9 Dy2 N2 72.6(2) . 2_664 ?
N1 Dy2 Cl3 88.02(18) 2_664 . ?
N1 Dy2 N2 61.7(2) 2_664 2_664 ?
O8 Dy2 Cl3 131.72(19) . . ?
O8 Dy2 O2 75.3(2) . 2_664 ?
O8 Dy2 N1 139.9(3) . 2_664 ?
O8 Dy2 N2 128.5(2) . 2_664 ?
N2 Dy2 Cl3 71.50(17) 2_664 . ?
Dy1 O6 Dy2 111.4(2) . . ?
C21 O6 Dy1 120.2(5) . . ?
C21 O6 Dy2 120.8(5) . . ?
C12 O3 H3 109.5 . . ?
C14 O5 Dy1 122.9(5) . . ?
C11 O2 Dy2 122.3(5) . 2_665 ?
C13 O4 H4 109.5 . . ?
Dy2 O1 Dy1 109.6(2) 2_665 2_665 ?
C1 O1 Dy1 115.1(5) . 2_665 ?
C1 O1 Dy2 122.7(5) . 2_665 ?
Dy2 O9 H9 120(2) . . ?
C26 O9 Dy2 127.1(8) . . ?
C26 O9 H9 107(3) . . ?
C9 N1 Dy2 124.1(6) . 2_665 ?
C9 N1 C6 117.9(8) . . ?
C6 N1 Dy2 117.9(6) . 2_665 ?
N2 N3 H3A 123.0 . . ?
C11 N3 H3A 123.0 . . ?
C11 N3 N2 114.0(7) . . ?
Dy2 O8 H8 116(2) . . ?
C25 O8 Dy2 133.7(7) . . ?
C25 O8 H8 109(2) . . ?
N1 C9 C10 115.0(8) . . ?
N1 C9 C8 123.9(8) . . ?
C8 C9 C10 121.1(8) . . ?
N5 C15 H15 121.6 . . ?
N5 C15 C16 116.8(8) . . ?
C16 C15 H15 121.6 . . ?
Dy1 O7 H7 119(2) . . ?
C27 O7 Dy1 131.8(6) . . ?
C27 O7 H7 108(2) . . ?
N3 N2 Dy2 118.0(5) . 2_665 ?
C10 N2 Dy2 123.1(6) . 2_665 ?
C10 N2 N3 118.6(7) . . ?
C15 N5 Dy1 123.0(6) . . ?
C15 N5 N4 119.1(8) . . ?
N4 N5 Dy1 117.4(5) . . ?
C20 N6 Dy1 116.7(6) . . ?
C16 N6 Dy1 124.9(5) . . ?
C16 N6 C20 117.8(7) . . ?
N5 N4 H4A 122.9 . . ?
C14 N4 N5 114.1(7) . . ?
C14 N4 H4A 122.9 . . ?
C01J O13 H13A 109.5 . . ?
O2 C11 N3 122.6(7) . . ?
O2 C11 C12 121.7(7) . . ?
N3 C11 C12 115.7(7) . . ?
C9 C10 H10 122.3 . . ?
N2 C10 C9 115.5(8) . . ?
N2 C10 H10 122.3 . . ?
N6 C20 C21 115.2(8) . . ?
N6 C20 C19 122.4(8) . . ?
C19 C20 C21 122.4(8) . . ?
O3 C12 C11 109.7(7) . . ?
O3 C12 H12 110.0 . . ?
O3 C12 C13 109.0(7) . . ?
C11 C12 H12 110.0 . . ?
C13 C12 C11 108.0(7) . . ?
C13 C12 H12 110.0 . . ?
O5 C14 N4 123.5(8) . . ?
O5 C14 C13 119.6(8) . . ?
N4 C14 C13 116.9(8) . . ?
C8 C7 H7A 119.6 . . ?
C8 C7 C5 120.9(9) . . ?
C5 C7 H7A 119.6 . . ?
C28 O11 H11 109.5 . . ?
C19 C18 H18 120.3 . . ?
C17 C18 H18 120.3 . . ?
C17 C18 C19 119.4(9) . . ?
C30 O10 H10A 109.5 . . ?
O1 C1 C6 117.6(7) . . ?
O1 C1 C2 125.2(8) . . ?
C2 C1 C6 117.2(8) . . ?
N1 C6 C1 115.1(8) . . ?
N1 C6 C5 122.6(9) . . ?
C5 C6 C1 122.3(8) . . ?
N6 C16 C15 113.5(8) . . ?
N6 C16 C17 123.1(8) . . ?
C17 C16 C15 123.4(8) . . ?
O6 C21 C20 118.8(8) . . ?
O6 C21 C22 124.6(8) . . ?
C22 C21 C20 116.6(8) . . ?
C9 C8 H8A 121.3 . . ?
C7 C8 C9 117.3(8) . . ?
C7 C8 H8A 121.3 . . ?
C20 C19 C18 117.9(8) . . ?
C24 C19 C20 119.5(9) . . ?
C24 C19 C18 122.5(9) . . ?
C29 O12 H12A 109.5 . . ?
C21 C22 H22 119.9 . . ?
C21 C22 C23 120.1(9) . . ?
C23 C22 H22 119.9 . . ?
O4 C13 C12 111.1(7) . . ?
O4 C13 C14 109.9(7) . . ?
O4 C13 H13 109.5 . . ?
C12 C13 C14 107.2(7) . . ?
C12 C13 H13 109.5 . . ?
C14 C13 H13 109.5 . . ?
C18 C17 C16 119.2(9) . . ?
C18 C17 H17 120.4 . . ?
C16 C17 H17 120.4 . . ?
C5 C4 H4B 120.3 . . ?
C3 C4 H4B 120.3 . . ?
C3 C4 C5 119.4(10) . . ?
C1 C2 H2 120.0 . . ?
C1 C2 C3 120.1(9) . . ?
C3 C2 H2 120.0 . . ?
C22 C23 H23 118.5 . . ?
C24 C23 C22 122.9(9) . . ?
C24 C23 H23 118.5 . . ?
C19 C24 H24 120.9 . . ?
C23 C24 C19 118.3(9) . . ?
C23 C24 H24 120.9 . . ?
O7 C27 H27A 109.5 . . ?
O7 C27 H27B 109.5 . . ?
O7 C27 H27C 109.5 . . ?
H27A C27 H27B 109.5 . . ?
H27A C27 H27C 109.5 . . ?
H27B C27 H27C 109.5 . . ?
O11 C28 H28A 109.5 . . ?
O11 C28 H28B 109.5 . . ?
O11 C28 H28C 109.5 . . ?
H28A C28 H28B 109.5 . . ?
H28A C28 H28C 109.5 . . ?
H28B C28 H28C 109.5 . . ?
C7 C5 C4 124.8(9) . . ?
C6 C5 C7 117.3(8) . . ?
C6 C5 C4 117.8(9) . . ?
C4 C3 C2 122.9(9) . . ?
C4 C3 H3B 118.6 . . ?
C2 C3 H3B 118.6 . . ?
O8 C25 H25A 109.5 . . ?
O8 C25 H25B 109.5 . . ?
O8 C25 H25C 109.5 . . ?
H25A C25 H25B 109.5 . . ?
H25A C25 H25C 109.5 . . ?
H25B C25 H25C 109.5 . . ?
O12 C29 H29A 109.5 . . ?
O12 C29 H29B 109.5 . . ?
O12 C29 H29C 109.5 . . ?
H29A C29 H29B 109.5 . . ?
H29A C29 H29C 109.5 . . ?
H29B C29 H29C 109.5 . . ?
O13 C01J H01A 109.5 . . ?
O13 C01J H01B 109.5 . . ?
O13 C01J H01C 109.5 . . ?
H01A C01J H01B 109.5 . . ?
H01A C01J H01C 109.5 . . ?
H01B C01J H01C 109.5 . . ?
O9 C26 H26A 109.5 . . ?
O9 C26 H26B 109.5 . . ?
O9 C26 H26C 109.5 . . ?
H26A C26 H26B 109.5 . . ?
H26A C26 H26C 109.5 . . ?
H26B C26 H26C 109.5 . . ?
O10 C30 H30A 109.5 . . ?
O10 C30 H30B 109.5 . . ?
O10 C30 H30C 109.5 . . ?
H30A C30 H30B 109.5 . . ?
H30A C30 H30C 109.5 . . ?
H30B C30 H30C 109.5 . . ?

loop_
_geom_bond_atom_site_label_1
_geom_bond_atom_site_label_2
_geom_bond_distance
_geom_bond_site_symmetry_2
_geom_bond_publ_flag
Dy1 Cl1 2.674(2) . ?
Dy1 Cl2 2.735(3) . ?
Dy1 O6 2.337(5) . ?
Dy1 O5 2.428(5) . ?
Dy1 O1 2.380(5) 2_664 ?
Dy1 O7 2.426(6) . ?
Dy1 N5 2.555(7) . ?
Dy1 N6 2.486(7) . ?
Dy2 Cl3 2.671(2) . ?
Dy2 O6 2.337(5) . ?
Dy2 O2 2.445(6) 2_664 ?
Dy2 O1 2.346(5) 2_664 ?
Dy2 O9 2.351(7) . ?
Dy2 N1 2.481(7) 2_664 ?
Dy2 O8 2.391(7) . ?
Dy2 N2 2.537(7) 2_664 ?
O6 C21 1.347(10) . ?
O3 H3 0.8400 . ?
O3 C12 1.415(11) . ?
O5 C14 1.239(10) . ?
O2 C11 1.237(10) . ?
O4 H4 0.8400 . ?
O4 C13 1.413(11) . ?
O1 C1 1.329(10) . ?
O9 H9 0.862(13) . ?
O9 C26 1.402(14) . ?
N1 C9 1.321(12) . ?
N1 C6 1.371(11) . ?
N3 H3A 0.8800 . ?
N3 N2 1.373(10) . ?
N3 C11 1.345(11) . ?
O8 H8 0.855(13) . ?
O8 C25 1.424(14) . ?
C9 C10 1.462(12) . ?
C9 C8 1.423(12) . ?
C15 H15 0.9500 . ?
C15 N5 1.291(12) . ?
C15 C16 1.450(12) . ?
O7 H7 0.850(13) . ?
O7 C27 1.458(12) . ?
N2 C10 1.281(11) . ?
N5 N4 1.380(10) . ?
N6 C20 1.364(11) . ?
N6 C16 1.356(11) . ?
N4 H4A 0.8800 . ?
N4 C14 1.305(12) . ?
O13 H13A 0.8400 . ?
O13 C01J 1.377(15) . ?
C11 C12 1.527(11) . ?
C10 H10 0.9500 . ?
C20 C21 1.424(12) . ?
C20 C19 1.407(12) . ?
C12 H12 1.0000 . ?
C12 C13 1.527(13) . ?
C14 C13 1.537(12) . ?
C7 H7A 0.9500 . ?
C7 C8 1.368(13) . ?
C7 C5 1.409(14) . ?
O11 H11 0.8400 . ?
O11 C28 1.413(16) . ?
C18 H18 0.9500 . ?
C18 C19 1.428(14) . ?
C18 C17 1.368(13) . ?
O10 H10A 0.8400 . ?
O10 C30 1.42(2) . ?
C1 C6 1.433(13) . ?
C1 C2 1.374(12) . ?
C6 C5 1.404(13) . ?
C16 C17 1.397(12) . ?
C21 C22 1.399(12) . ?
C8 H8A 0.9500 . ?
C19 C24 1.396(14) . ?
O12 H12A 0.8400 . ?
O12 C29 1.333(19) . ?
C22 H22 0.9500 . ?
C22 C23 1.404(14) . ?
C13 H13 1.0000 . ?
C17 H17 0.9500 . ?
C4 H4B 0.9500 . ?
C4 C5 1.434(13) . ?
C4 C3 1.334(16) . ?
C2 H2 0.9500 . ?
C2 C3 1.427(13) . ?
C23 H23 0.9500 . ?
C23 C24 1.382(16) . ?
C24 H24 0.9500 . ?
C27 H27A 0.9800 . ?
C27 H27B 0.9800 . ?
C27 H27C 0.9800 . ?
C28 H28A 0.9800 . ?
C28 H28B 0.9800 . ?
C28 H28C 0.9800 . ?
C3 H3B 0.9500 . ?
C25 H25A 0.9800 . ?
C25 H25B 0.9800 . ?
C25 H25C 0.9800 . ?
C29 H29A 0.9800 . ?
C29 H29B 0.9800 . ?
C29 H29C 0.9800 . ?
C01J H01A 0.9800 . ?
C01J H01B 0.9800 . ?
C01J H01C 0.9800 . ?
C26 H26A 0.9800 . ?
C26 H26B 0.9800 . ?
C26 H26C 0.9800 . ?
C30 H30A 0.9800 . ?
C30 H30B 0.9800 . ?
C30 H30C 0.9800 . ?

loop_
_geom_torsion_atom_site_label_1
_geom_torsion_atom_site_label_2
_geom_torsion_atom_site_label_3
_geom_torsion_atom_site_label_4
_geom_torsion
_geom_torsion_site_symmetry_1
_geom_torsion_site_symmetry_2
_geom_torsion_site_symmetry_3
_geom_torsion_site_symmetry_4
_geom_torsion_publ_flag
Dy1 O6 C21 C20 16.2(10) . . . . ?
Dy1 O6 C21 C22 -164.4(7) . . . . ?
Dy1 O5 C14 N4 6.8(13) . . . . ?
Dy1 O5 C14 C13 -170.4(6) . . . . ?
Dy1 O1 C1 C6 -127.0(6) 2_665 . . . ?
Dy1 O1 C1 C2 51.4(11) 2_665 . . . ?
Dy1 N5 N4 C14 0.0(10) . . . . ?
Dy1 N6 C20 C21 -5.7(10) . . . . ?
Dy1 N6 C20 C19 174.8(7) . . . . ?
Dy1 N6 C16 C15 3.2(11) . . . . ?
Dy1 N6 C16 C17 -176.4(7) . . . . ?
Dy2 O6 C21 C20 -130.8(7) . . . . ?
Dy2 O6 C21 C22 48.6(11) . . . . ?
Dy2 O2 C11 N3 8.2(12) 2_665 . . . ?
Dy2 O2 C11 C12 -173.7(6) 2_665 . . . ?
Dy2 O1 C1 C6 10.7(10) 2_665 . . . ?
Dy2 O1 C1 C2 -170.9(7) 2_665 . . . ?
Dy2 N1 C9 C10 -1.2(11) 2_665 . . . ?
Dy2 N1 C9 C8 -179.1(7) 2_665 . . . ?
Dy2 N1 C6 C1 -0.7(10) 2_665 . . . ?
Dy2 N1 C6 C5 177.2(7) 2_665 . . . ?
Dy2 N2 C10 C9 9.1(11) 2_665 . . . ?
O6 C21 C22 C23 -175.8(9) . . . . ?
O3 C12 C13 O4 54.7(9) . . . . ?
O3 C12 C13 C14 -65.5(9) . . . . ?
O5 C14 C13 O4 -166.1(8) . . . . ?
O5 C14 C13 C12 -45.1(11) . . . . ?
O2 C11 C12 O3 -173.7(8) . . . . ?
O2 C11 C12 C13 -55.0(11) . . . . ?
O1 C1 C6 N1 -6.1(11) . . . . ?
O1 C1 C6 C5 176.1(8) . . . . ?
O1 C1 C2 C3 -173.1(9) . . . . ?
N1 C9 C10 N2 -5.0(12) . . . . ?
N1 C9 C8 C7 3.1(14) . . . . ?
N1 C6 C5 C7 1.3(14) . . . . ?
N1 C6 C5 C4 179.6(9) . . . . ?
N3 N2 C10 C9 -176.7(7) . . . . ?
N3 C11 C12 O3 4.5(11) . . . . ?
N3 C11 C12 C13 123.3(8) . . . . ?
C9 N1 C6 C1 -176.2(8) . . . . ?
C9 N1 C6 C5 1.7(13) . . . . ?
C15 N5 N4 C14 -171.9(9) . . . . ?
C15 C16 C17 C18 -176.0(9) . . . . ?
N2 N3 C11 O2 -0.4(12) . . . . ?
N2 N3 C11 C12 -178.6(7) . . . . ?
N5 C15 C16 N6 -5.5(12) . . . . ?
N5 C15 C16 C17 174.1(9) . . . . ?
N5 N4 C14 O5 -4.2(13) . . . . ?
N5 N4 C14 C13 173.0(8) . . . . ?
N6 C20 C21 O6 -6.2(12) . . . . ?
N6 C20 C21 C22 174.4(8) . . . . ?
N6 C20 C19 C18 1.0(14) . . . . ?
N6 C20 C19 C24 -175.7(9) . . . . ?
N6 C16 C17 C18 3.5(15) . . . . ?
N4 C14 C13 O4 16.6(12) . . . . ?
N4 C14 C13 C12 137.5(9) . . . . ?
C11 N3 N2 Dy2 -6.9(9) . . . 2_665 ?
C11 N3 N2 C10 178.5(8) . . . . ?
C11 C12 C13 O4 -64.4(9) . . . . ?
C11 C12 C13 C14 175.4(7) . . . . ?
C10 C9 C8 C7 -174.7(9) . . . . ?
C20 N6 C16 C15 174.6(8) . . . . ?
C20 N6 C16 C17 -5.0(14) . . . . ?
C20 C21 C22 C23 3.6(14) . . . . ?
C20 C19 C24 C23 -0.8(16) . . . . ?
C18 C19 C24 C23 -177.4(10) . . . . ?
C1 C6 C5 C7 179.0(8) . . . . ?
C1 C6 C5 C4 -2.6(14) . . . . ?
C1 C2 C3 C4 -3.1(17) . . . . ?
C6 N1 C9 C10 173.9(8) . . . . ?
C6 N1 C9 C8 -4.0(13) . . . . ?
C6 C1 C2 C3 5.3(14) . . . . ?
C16 C15 N5 Dy1 5.6(12) . . . . ?
C16 C15 N5 N4 177.0(8) . . . . ?
C16 N6 C20 C21 -177.9(8) . . . . ?
C16 N6 C20 C19 2.6(13) . . . . ?
C21 C20 C19 C18 -178.4(9) . . . . ?
C21 C20 C19 C24 4.8(14) . . . . ?
C21 C22 C23 C24 0.1(18) . . . . ?
C8 C9 C10 N2 173.0(8) . . . . ?
C8 C7 C5 C6 -2.2(15) . . . . ?
C8 C7 C5 C4 179.6(10) . . . . ?
C19 C20 C21 O6 173.3(8) . . . . ?
C19 C20 C21 C22 -6.1(13) . . . . ?
C19 C18 C17 C16 0.4(15) . . . . ?
C22 C23 C24 C19 -1.6(18) . . . . ?
C17 C18 C19 C20 -2.5(15) . . . . ?
C17 C18 C19 C24 174.2(11) . . . . ?
C2 C1 C6 N1 175.4(8) . . . . ?
C2 C1 C6 C5 -2.5(13) . . . . ?
C5 C7 C8 C9 0.2(15) . . . . ?
C5 C4 C3 C2 -2.3(18) . . . . ?
C3 C4 C5 C7 -176.8(11) . . . . ?
C3 C4 C5 C6 5.0(16) . . . . ?

loop_
_platon_squeeze_void_nr
_platon_squeeze_void_average_x
_platon_squeeze_void_average_y
_platon_squeeze_void_average_z
_platon_squeeze_void_volume
_platon_squeeze_void_count_electrons
_platon_squeeze_void_content
1 -0.181 0.125 0.767 183 36 '2 CH3OH'
2 0.183 0.625 0.733 179 36 '2 CH3OH'
3 0.319 0.375 0.233 182 36 '2 CH3OH'
4 0.683 0.875 0.267 179 36 '2 CH3OH'
